data_7700200
loop_
_publ_author_name
'Sung, Simon'
'Tinnermann, Hendrik'
'Kr\"amer, Tobias'
'Young, Rowan D.'

_publ_section_title
;
 Direct oxide transfer from an \h<sup>2</sup>-keto ligand to generate a
 cobalt PC<sub>carbene</sub>P(O) pincer complex.
;
_journal_issue 27
_journal_name_full 'Dalton transactions (Cambridge, England : 2003)'
_journal_page_first 9920
_journal_page_last 9924
_journal_paper_doi 10.1039/c9dt02313e
_journal_volume 48
_journal_year 2019
_chemical_formula_moiety 'C62 H50 Co P4, C32 H12 B F24'
_chemical_formula_sum 'C94 H62 B Co F24 P4'
_chemical_formula_weight 1841.05
_space_group_crystal_system triclinic
_space_group_IT_number 2
_space_group_name_Hall '-P 1'
_space_group_name_H-M_alt 'P -1'
_symmetry_space_group_name_Hall '-P 1'
_symmetry_space_group_name_H-M 'P -1'
_atom_sites_solution_hydrogens geom
_atom_sites_solution_primary dual
_audit_creation_date 2019-03-25
_audit_creation_method
;
Olex2 1.2
(compiled 2018.05.29 svn.r3508 for OlexSys, GUI svn.r5506)
;
_audit_update_record
;
2019-04-05 deposited with the CCDC.    2019-06-05 downloaded from the CCDC.
;
_cell_angle_alpha 94.1390(10)
_cell_angle_beta 94.6490(10)
_cell_angle_gamma 95.3480(10)
_cell_formula_units_Z 2
_cell_length_a 12.9047(4)
_cell_length_b 16.5989(6)
_cell_length_c 19.3561(7)
_cell_measurement_reflns_used 9942
_cell_measurement_temperature 100(2)
_cell_measurement_theta_max 29.35
_cell_measurement_theta_min 2.47
_cell_volume 4101.2(2)
_computing_cell_refinement 'SAINT V8.38A (?, 2016)'
_computing_data_reduction 'SAINT V8.38A (?, 2016)'
_computing_molecular_graphics 'Olex2 (Dolomanov et al., 2009)'
_computing_publication_material 'Olex2 (Dolomanov et al., 2009)'
_computing_structure_refinement 'ShelXL (Sheldrick, 2015)'
_computing_structure_solution 'XT (Sheldrick, 2015)'
_diffrn_ambient_temperature 99.98
_diffrn_measured_fraction_theta_full 0.997
_diffrn_measured_fraction_theta_max 0.993
_diffrn_measurement_device_type 'Bruker APEX-II CCD'
_diffrn_measurement_method '\f and \w scans'
_diffrn_radiation_type MoK\a
_diffrn_radiation_wavelength 0.71073
_diffrn_reflns_av_R_equivalents 0.0559
_diffrn_reflns_av_unetI/netI 0.0771
_diffrn_reflns_Laue_measured_fraction_full 0.997
_diffrn_reflns_Laue_measured_fraction_max 0.993
_diffrn_reflns_limit_h_max 17
_diffrn_reflns_limit_h_min -13
_diffrn_reflns_limit_k_max 23
_diffrn_reflns_limit_k_min -23
_diffrn_reflns_limit_l_max 26
_diffrn_reflns_limit_l_min -26
_diffrn_reflns_number 62714
_diffrn_reflns_point_group_measured_fraction_full 0.997
_diffrn_reflns_point_group_measured_fraction_max 0.993
_diffrn_reflns_theta_full 25.242
_diffrn_reflns_theta_max 29.615
_diffrn_reflns_theta_min 2.466
_diffrn_standards_number 0
_exptl_absorpt_coefficient_mu 0.391
_exptl_absorpt_correction_T_max 0.7459
_exptl_absorpt_correction_T_min 0.6365
_exptl_absorpt_correction_type multi-scan
_exptl_absorpt_process_details
'SADABS-2016/2 (Bruker,2016/2) was used for absorption correction. wR2(int) was 0.1320 before and 0.0634 after correction. The Ratio of minimum to maximum transmission is 0.8533. The \l/2 correction factor is Not present.'
_exptl_crystal_colour black
_exptl_crystal_colour_primary black
_exptl_crystal_density_diffrn 1.491
_exptl_crystal_description plate
_exptl_crystal_F_000 1868
_exptl_crystal_size_max 0.413
_exptl_crystal_size_mid 0.326
_exptl_crystal_size_min 0.052
_refine_diff_density_max 1.853
_refine_diff_density_min -0.903
_refine_diff_density_rms 0.098
_refine_ls_extinction_method none
_refine_ls_goodness_of_fit_ref 1.021
_refine_ls_hydrogen_treatment constr
_refine_ls_matrix_type full
_refine_ls_number_parameters 1135
_refine_ls_number_reflns 22911
_refine_ls_number_restraints 0
_refine_ls_restrained_S_all 1.021
_refine_ls_R_factor_all 0.1064
_refine_ls_R_factor_gt 0.0693
_refine_ls_shift/su_max 0.001
_refine_ls_shift/su_mean 0.000
_refine_ls_structure_factor_coef Fsqd
_refine_ls_weighting_details 'w=1/[\s^2^(Fo^2^)+(0.0710P)^2^+8.1886P] where P=(Fo^2^+2Fc^2^)/3'
_refine_ls_weighting_scheme calc
_refine_ls_wR_factor_gt 0.1656
_refine_ls_wR_factor_ref 0.1857
_reflns_Friedel_coverage 0.000
_reflns_number_gt 15655
_reflns_number_total 22911
_reflns_threshold_expression 'I > 2\s(I)'
_cod_data_source_file c9dt02313e2.cif
_cod_data_source_block mo_ry_ss_4_4ab_0m
_cod_depositor_comments 'Adding full bibliography for 7700199--7700202.cif.'
_cod_database_code 7700200
_shelxl_version_number 2014-3
_shelx_space_group_comment
;
The symmetry employed for this shelxl refinement is uniquely defined
by the following loop, which should always be used as a source of
symmetry information in preference to the above space-group names.
They are only intended as comments.
;
_shelx_estimated_absorpt_t_max 0.980
_shelx_estimated_absorpt_t_min 0.855
_olex2_refinement_description
;
1. Fixed Uiso
 At 1.2 times of:
  All C(H) groups, All C(H,H) groups
2. Others
 Fixed Sof: F1B(0.5) F2A(0.5) F2B(0.5) F1A(0.5)
3.a Secondary CH2 refined with riding coordinates:
 C50(H50A,H50B)
3.b Aromatic/amide H refined with riding coordinates:
 C64(H64), C68(H68), C88(H88), C92(H92), C4(H4), C66(H66), C84(H84), C7(H7),
 C25(H25), C21(H21), C80(H80), C22(H22), C90(H90), C56(H56), C72(H72), C6(H6),
 C76(H76), C82(H82), C74(H74), C58(H58), C45(H45), C52(H52), C39(H39), C59(H59),
  C55(H55), C23(H23), C24(H24), C61(H61), C60(H60), C15(H15), C62(H62),
 C53(H53), C5(H5), C31(H31), C46(H46), C19(H19), C9(H9), C40(H40), C28(H28),
 C29(H29), C30(H30), C27(H27), C18(H18), C43(H43), C54(H54), C49(H49), C37(H37),
  C17(H17), C10(H10), C33(H33), C47(H47), C35(H35), C41(H41), C16(H16),
 C34(H34), C42(H42), C12(H12), C36(H36), C48(H48), C11(H11)
;
_olex2_submission_special_instructions 'No special instructions were received'

loop_
_space_group_symop_operation_xyz
'x, y, z'
'-x, -y, -z'

loop_
_atom_site_label
_atom_site_type_symbol
_atom_site_fract_x
_atom_site_fract_y
_atom_site_fract_z
_atom_site_U_iso_or_equiv
_atom_site_adp_type
_atom_site_occupancy
_atom_site_site_symmetry_order
_atom_site_calc_flag
_atom_site_refinement_flags_posn
_atom_site_refinement_flags_occupancy
_atom_site_disorder_assembly
_atom_site_disorder_group
Co1 Co 0.22945(3) 0.34779(2) 0.73038(2) 0.01889(10) Uani 1 1 d . . . .
P1 P 0.26274(6) 0.21871(5) 0.73502(4) 0.01878(16) Uani 1 1 d . . . .
P3 P 0.31562(6) 0.39523(5) 0.83540(4) 0.02127(16) Uani 1 1 d . . . .
P4 P 0.38316(6) 0.40927(5) 0.70624(4) 0.02037(16) Uani 1 1 d . . . .
P2 P 0.10101(6) 0.43006(5) 0.73035(4) 0.02179(17) Uani 1 1 d . . . .
F20 F -0.08791(16) 0.17783(14) 0.08338(11) 0.0366(5) Uani 1 1 d . . . .
F8 F 0.18938(19) 0.41311(14) 0.10643(11) 0.0407(5) Uani 1 1 d . . . .
F21 F -0.06304(17) 0.13014(14) -0.01979(10) 0.0380(5) Uani 1 1 d . . . .
F11 F 0.1935(2) 0.39682(13) 0.44252(11) 0.0426(6) Uani 1 1 d . . . .
F15 F -0.05955(17) 0.20260(15) 0.40228(13) 0.0461(6) Uani 1 1 d . . . .
F7 F 0.35501(19) 0.43100(15) 0.12372(12) 0.0471(6) Uani 1 1 d . . . .
F22 F 0.22244(18) -0.03454(15) -0.05147(11) 0.0436(6) Uani 1 1 d . . . .
F18 F 0.1841(2) -0.14661(12) 0.31369(12) 0.0428(6) Uani 1 1 d . . . .
F10 F 0.3080(2) 0.48798(13) 0.41664(11) 0.0471(6) Uani 1 1 d . . . .
F6 F 0.4944(2) 0.11121(15) 0.46602(10) 0.0461(6) Uani 1 1 d . . . .
F19 F 0.0183(2) 0.24360(13) 0.02390(13) 0.0484(6) Uani 1 1 d . . . .
F9 F 0.2631(3) 0.51424(12) 0.17243(12) 0.0555(8) Uani 1 1 d . . . .
F24 F 0.2834(2) -0.08373(17) 0.04027(13) 0.0549(7) Uani 1 1 d . . . .
F12 F 0.3534(2) 0.37509(17) 0.45009(12) 0.0575(8) Uani 1 1 d . . . .
F5 F 0.5313(2) -0.00162(15) 0.42084(12) 0.0564(7) Uani 1 1 d . . . .
F13 F -0.15551(18) 0.12166(19) 0.33042(15) 0.0622(8) Uani 1 1 d . . . .
F16 F 0.2048(3) -0.10606(16) 0.42065(14) 0.0688(9) Uani 1 1 d . . . .
C63 C 0.3710(2) 0.13299(16) 0.26367(14) 0.0155(5) Uani 1 1 d . . . .
F4 F 0.6475(2) 0.0987(2) 0.43469(14) 0.0780(11) Uani 1 1 d . . . .
F23 F 0.3640(2) 0.0214(2) 0.00486(17) 0.0813(12) Uani 1 1 d . . . .
F17 F 0.0537(2) -0.15387(15) 0.3734(2) 0.0779(11) Uani 1 1 d . . . .
F1B F 0.5916(9) 0.1644(10) 0.1195(5) 0.049(3) Uani 0.5 1 d . P A 2
C87 C 0.2047(2) 0.11931(16) 0.16610(15) 0.0159(5) Uani 1 1 d . . . .
F3 F 0.71841(19) 0.1466(3) 0.19467(15) 0.0909(13) Uani 1 1 d . . . .
C64 C 0.4453(2) 0.13970(17) 0.21512(15) 0.0170(5) Uani 1 1 d . . . .
H64 H 0.4242 0.1545 0.1700 0.020 Uiso 1 1 calc R . . .
C68 C 0.4097(2) 0.11501(17) 0.33001(15) 0.0185(6) Uani 1 1 d . . . .
H68 H 0.3633 0.1114 0.3656 0.022 Uiso 1 1 calc R . . .
C71 C 0.2517(2) 0.24973(17) 0.25847(15) 0.0164(5) Uani 1 1 d . . . .
C3 C 0.2449(2) 0.18095(17) 0.64400(15) 0.0188(6) Uani 1 1 d . . . .
C79 C 0.1718(2) 0.10200(17) 0.29522(14) 0.0157(5) Uani 1 1 d . . . .
F14 F -0.1170(3) 0.0896(2) 0.43452(18) 0.0841(12) Uani 1 1 d . . . .
C20 C 0.1682(2) 0.15248(17) 0.77489(15) 0.0190(6) Uani 1 1 d . . . .
C88 C 0.1152(2) 0.14907(17) 0.13618(15) 0.0177(5) Uani 1 1 d . . . .
H88 H 0.0814 0.1869 0.1633 0.021 Uiso 1 1 calc R . . .
C92 C 0.2487(2) 0.06212(18) 0.12389(16) 0.0196(6) Uani 1 1 d . . . .
H92 H 0.3078 0.0380 0.1422 0.024 Uiso 1 1 calc R . . .
C2 C 0.1940(2) 0.23486(17) 0.60375(15) 0.0188(6) Uani 1 1 d . . . .
C4 C 0.2755(3) 0.10956(19) 0.61422(17) 0.0260(7) Uani 1 1 d . . . .
H4 H 0.3060 0.0722 0.6427 0.031 Uiso 1 1 calc R . . .
C66 C 0.5842(2) 0.10647(19) 0.29593(16) 0.0222(6) Uani 1 1 d . . . .
H66 H 0.6548 0.0965 0.3065 0.027 Uiso 1 1 calc R . . .
C84 C 0.1853(2) 0.02192(17) 0.30946(15) 0.0199(6) Uani 1 1 d . . . .
H84 H 0.2431 -0.0024 0.2926 0.024 Uiso 1 1 calc R . . .
C7 C 0.1858(2) 0.21888(19) 0.53131(16) 0.0224(6) Uani 1 1 d . . . .
H7 H 0.1566 0.2563 0.5023 0.027 Uiso 1 1 calc R . . .
C25 C 0.0769(3) 0.18213(19) 0.79601(17) 0.0262(7) Uani 1 1 d . . . .
H25 H 0.0667 0.2377 0.7923 0.031 Uiso 1 1 calc R . . .
C67 C 0.5132(2) 0.10234(19) 0.34543(16) 0.0218(6) Uani 1 1 d . . . .
C21 C 0.1811(3) 0.07050(18) 0.78074(16) 0.0226(6) Uani 1 1 d . . . .
H21 H 0.2427 0.0492 0.7669 0.027 Uiso 1 1 calc R . . .
C81 C 0.0154(2) 0.08760(19) 0.35799(16) 0.0223(6) Uani 1 1 d . . . .
C65 C 0.5488(2) 0.12563(17) 0.23028(15) 0.0189(6) Uani 1 1 d . . . .
C75 C 0.2701(2) 0.37219(17) 0.33765(15) 0.0186(6) Uani 1 1 d . . . .
C80 C 0.0838(2) 0.13312(18) 0.32017(15) 0.0190(6) Uani 1 1 d . . . .
H80 H 0.0701 0.1868 0.3111 0.023 Uiso 1 1 calc R . . .
C14 C 0.3881(3) 0.18439(18) 0.76546(18) 0.0251(7) Uani 1 1 d . . . .
C83 C 0.1174(3) -0.02324(18) 0.34731(17) 0.0233(6) Uani 1 1 d . . . .
C73 C 0.2638(2) 0.38544(17) 0.21649(15) 0.0190(6) Uani 1 1 d . . . .
C22 C 0.1039(3) 0.01997(19) 0.80680(17) 0.0262(7) Uani 1 1 d . . . .
H22 H 0.1128 -0.0358 0.8102 0.031 Uiso 1 1 calc R . . .
C90 C 0.1204(2) 0.07097(19) 0.02672(16) 0.0240(6) Uani 1 1 d . . . .
H90 H 0.0932 0.0557 -0.0199 0.029 Uiso 1 1 calc R . . .
C56 C 0.4514(3) 0.57809(19) 0.71008(18) 0.0267(7) Uani 1 1 d . . . .
H56 H 0.4867 0.5736 0.7545 0.032 Uiso 1 1 calc R . . .
C72 C 0.2555(2) 0.30131(17) 0.20418(15) 0.0177(5) Uani 1 1 d . . . .
H72 H 0.2523 0.2781 0.1576 0.021 Uiso 1 1 calc R . . .
C89 C 0.0736(2) 0.12584(18) 0.06858(15) 0.0199(6) Uani 1 1 d . . . .
C6 C 0.2198(3) 0.1490(2) 0.50191(17) 0.0278(7) Uani 1 1 d . . . .
H6 H 0.2145 0.1391 0.4527 0.033 Uiso 1 1 calc R . . .
C76 C 0.2602(2) 0.28847(17) 0.32544(15) 0.0179(5) Uani 1 1 d . . . .
H76 H 0.2590 0.2562 0.3640 0.022 Uiso 1 1 calc R . . .
F2A F 0.6025(10) 0.0625(6) 0.1306(6) 0.095(5) Uani 0.5 1 d . P A 1
C51 C 0.3955(3) 0.51024(18) 0.67386(17) 0.0237(6) Uani 1 1 d . . . .
C82 C 0.0309(3) 0.0094(2) 0.37207(17) 0.0249(6) Uani 1 1 d . . . .
H82 H -0.0160 -0.0213 0.3978 0.030 Uiso 1 1 calc R . . .
C74 C 0.2704(2) 0.42213(18) 0.28310(16) 0.0198(6) Uani 1 1 d . . . .
H74 H 0.2749 0.4795 0.2914 0.024 Uiso 1 1 calc R . . .
C58 C 0.4386(3) 0.32247(19) 0.59026(16) 0.0230(6) Uani 1 1 d . . . .
H58 H 0.3673 0.3235 0.5741 0.028 Uiso 1 1 calc R . . .
C45 C 0.2641(3) 0.2859(2) 0.93199(18) 0.0297(7) Uani 1 1 d . . . .
H45 H 0.1954 0.2827 0.9095 0.036 Uiso 1 1 calc R . . .
B1 B 0.2497(3) 0.15063(19) 0.24604(17) 0.0165(6) Uani 1 1 d . . . .
C77 C 0.2669(3) 0.43587(19) 0.15510(17) 0.0266(7) Uani 1 1 d . . . .
C52 C 0.3460(3) 0.5177(2) 0.60775(17) 0.0294(7) Uani 1 1 d . . . .
H52 H 0.3079 0.4716 0.5824 0.035 Uiso 1 1 calc R . . .
C38 C 0.2936(3) 0.49057(19) 0.88359(16) 0.0245(6) Uani 1 1 d . . . .
C57 C 0.4757(2) 0.35992(18) 0.65491(16) 0.0215(6) Uani 1 1 d . . . .
C39 C 0.3017(3) 0.5629(2) 0.85118(18) 0.0279(7) Uani 1 1 d . . . .
H39 H 0.3213 0.5627 0.8049 0.033 Uiso 1 1 calc R . . .
C50 C 0.4406(3) 0.4171(2) 0.79699(16) 0.0247(6) Uani 1 1 d . . . .
H50A H 0.4751 0.4720 0.8123 0.030 Uiso 1 1 calc R . . .
H50B H 0.4897 0.3757 0.8057 0.030 Uiso 1 1 calc R . . .
C91 C 0.2079(2) 0.03943(19) 0.05529(17) 0.0242(6) Uani 1 1 d . . . .
C59 C 0.5048(3) 0.2834(2) 0.54874(18) 0.0302(7) Uani 1 1 d . . . .
H59 H 0.4787 0.2580 0.5044 0.036 Uiso 1 1 calc R . . .
C55 C 0.4557(3) 0.6529(2) 0.6810(2) 0.0302(7) Uani 1 1 d . . . .
H55 H 0.4929 0.6994 0.7061 0.036 Uiso 1 1 calc R . . .
C23 C 0.0144(3) 0.0505(2) 0.82780(17) 0.0270(7) Uani 1 1 d . . . .
H23 H -0.0376 0.0158 0.8460 0.032 Uiso 1 1 calc R . . .
C1 C 0.1558(2) 0.30542(18) 0.64308(16) 0.0213(6) Uani 1 1 d . . . .
C13 C 0.0379(3) 0.4129(2) 0.64356(16) 0.0252(6) Uani 1 1 d . . . .
C24 C 0.0007(3) 0.1309(2) 0.82236(19) 0.0306(7) Uani 1 1 d . . . .
H24 H -0.0610 0.1516 0.8366 0.037 Uiso 1 1 calc R . . .
C61 C 0.6470(3) 0.3202(2) 0.6361(2) 0.0345(8) Uani 1 1 d . . . .
H61 H 0.7187 0.3201 0.6518 0.041 Uiso 1 1 calc R . . .
C85 C -0.0793(3) 0.1241(2) 0.38127(19) 0.0305(7) Uani 1 1 d . . . .
C44 C 0.3445(3) 0.3344(2) 0.90746(16) 0.0250(6) Uani 1 1 d . . . .
C60 C 0.6088(3) 0.2815(2) 0.57213(19) 0.0332(8) Uani 1 1 d . . . .
H60 H 0.6538 0.2538 0.5443 0.040 Uiso 1 1 calc R . . .
C15 C 0.4678(3) 0.1811(2) 0.7217(2) 0.0331(8) Uani 1 1 d . . . .
H15 H 0.4570 0.1968 0.6756 0.040 Uiso 1 1 calc R . . .
C62 C 0.5806(3) 0.3591(2) 0.67762(18) 0.0284(7) Uani 1 1 d . . . .
H62 H 0.6070 0.3852 0.7216 0.034 Uiso 1 1 calc R . . .
C8 C 0.0655(2) 0.34103(19) 0.61092(16) 0.0229(6) Uani 1 1 d . . . .
C53 C 0.3527(3) 0.5923(2) 0.57908(19) 0.0344(8) Uani 1 1 d . . . .
H53 H 0.3203 0.5970 0.5339 0.041 Uiso 1 1 calc R . . .
C78 C 0.2821(3) 0.40920(19) 0.41110(17) 0.0279(7) Uani 1 1 d . . . .
C93 C -0.0151(3) 0.1681(2) 0.03909(18) 0.0285(7) Uani 1 1 d . . . .
C5 C 0.2616(3) 0.0930(2) 0.54317(18) 0.0310(7) Uani 1 1 d . . . .
H5 H 0.2806 0.0435 0.5225 0.037 Uiso 1 1 calc R . . .
C32 C 0.0021(3) 0.38624(19) 0.78318(17) 0.0253(6) Uani 1 1 d . . . .
C86 C 0.1396(3) -0.1071(2) 0.3640(2) 0.0328(8) Uani 1 1 d . . . .
C31 C 0.0346(3) 0.5719(2) 0.79734(19) 0.0293(7) Uani 1 1 d . . . .
H31 H -0.0061 0.5371 0.8239 0.035 Uiso 1 1 calc R . . .
C69 C 0.6211(3) 0.1261(2) 0.17346(18) 0.0273(7) Uani 1 1 d . . . .
C46 C 0.2838(3) 0.2424(2) 0.9891(2) 0.0405(9) Uani 1 1 d . . . .
H46 H 0.2283 0.2103 1.0064 0.049 Uiso 1 1 calc R . . .
C19 C 0.4062(3) 0.1610(2) 0.83354(19) 0.0313(7) Uani 1 1 d . . . .
H19 H 0.3529 0.1629 0.8646 0.038 Uiso 1 1 calc R . . .
C9 C 0.0007(3) 0.3088(2) 0.55141(17) 0.0275(7) Uani 1 1 d . . . .
H9 H 0.0094 0.2562 0.5314 0.033 Uiso 1 1 calc R . . .
C70 C 0.5470(3) 0.0790(2) 0.41688(18) 0.0316(8) Uani 1 1 d . . . .
C40 C 0.2816(3) 0.6351(2) 0.88545(19) 0.0326(8) Uani 1 1 d . . . .
H40 H 0.2881 0.6841 0.8629 0.039 Uiso 1 1 calc R . . .
C26 C 0.0976(3) 0.53895(19) 0.74962(17) 0.0252(6) Uani 1 1 d . . . .
C28 C 0.1515(3) 0.6749(2) 0.71924(19) 0.0331(8) Uani 1 1 d . . . .
H28 H 0.1915 0.7099 0.6925 0.040 Uiso 1 1 calc R . . .
C29 C 0.0897(3) 0.7069(2) 0.7673(2) 0.0349(8) Uani 1 1 d . . . .
H29 H 0.0872 0.7639 0.7737 0.042 Uiso 1 1 calc R . . .
C30 C 0.0311(3) 0.6554(2) 0.8062(2) 0.0342(8) Uani 1 1 d . . . .
H30 H -0.0116 0.6775 0.8390 0.041 Uiso 1 1 calc R . . .
C27 C 0.1550(3) 0.5912(2) 0.71006(18) 0.0307(7) Uani 1 1 d . . . .
H27 H 0.1969 0.5694 0.6765 0.037 Uiso 1 1 calc R . . .
C18 C 0.5022(3) 0.1351(2) 0.8554(2) 0.0397(9) Uani 1 1 d . . . .
H18 H 0.5140 0.1193 0.9013 0.048 Uiso 1 1 calc R . . .
C43 C 0.2643(3) 0.4931(2) 0.95143(18) 0.0351(8) Uani 1 1 d . . . .
H43 H 0.2582 0.4445 0.9746 0.042 Uiso 1 1 calc R . . .
C54 C 0.4063(3) 0.6596(2) 0.61638(19) 0.0341(8) Uani 1 1 d . . . .
H54 H 0.4091 0.7108 0.5972 0.041 Uiso 1 1 calc R . . .
C49 C 0.4443(3) 0.3386(2) 0.94113(19) 0.0353(8) Uani 1 1 d . . . .
H49 H 0.4995 0.3724 0.9252 0.042 Uiso 1 1 calc R . . .
C37 C -0.0910(3) 0.3427(2) 0.75313(19) 0.0310(7) Uani 1 1 d . . . .
H37 H -0.1058 0.3380 0.7040 0.037 Uiso 1 1 calc R . . .
C17 C 0.5797(3) 0.1323(3) 0.8113(3) 0.0460(11) Uani 1 1 d . . . .
H17 H 0.6449 0.1145 0.8269 0.055 Uiso 1 1 calc R . . .
C10 C -0.0755(3) 0.3519(2) 0.5213(2) 0.0384(9) Uani 1 1 d . . . .
H10 H -0.1177 0.3293 0.4809 0.046 Uiso 1 1 calc R . . .
C33 C 0.0217(3) 0.3924(2) 0.85582(18) 0.0312(7) Uani 1 1 d . . . .
H33 H 0.0845 0.4214 0.8770 0.037 Uiso 1 1 calc R . . .
C47 C 0.3826(4) 0.2451(3) 1.0207(2) 0.0485(11) Uani 1 1 d . . . .
H47 H 0.3958 0.2133 1.0588 0.058 Uiso 1 1 calc R . . .
C35 C -0.1418(3) 0.3132(2) 0.8664(2) 0.0385(9) Uani 1 1 d . . . .
H35 H -0.1904 0.2884 0.8947 0.046 Uiso 1 1 calc R . . .
C94 C 0.2683(3) -0.0148(3) 0.0121(2) 0.0389(9) Uani 1 1 d . . . .
C41 C 0.2519(3) 0.6360(2) 0.9529(2) 0.0369(8) Uani 1 1 d . . . .
H41 H 0.2373 0.6854 0.9763 0.044 Uiso 1 1 calc R . . .
C16 C 0.5637(3) 0.1550(2) 0.7443(2) 0.0432(10) Uani 1 1 d . . . .
H16 H 0.6176 0.1529 0.7137 0.052 Uiso 1 1 calc R . . .
C34 C -0.0498(3) 0.3567(2) 0.8970(2) 0.0373(8) Uani 1 1 d . . . .
H34 H -0.0360 0.3619 0.9462 0.045 Uiso 1 1 calc R . . .
C42 C 0.2438(4) 0.5653(3) 0.9856(2) 0.0424(10) Uani 1 1 d . . . .
H42 H 0.2240 0.5659 1.0318 0.051 Uiso 1 1 calc R . . .
C12 C -0.0357(3) 0.4586(2) 0.6137(2) 0.0393(9) Uani 1 1 d . . . .
H12 H -0.0488 0.5092 0.6357 0.047 Uiso 1 1 calc R . . .
C36 C -0.1621(3) 0.3062(2) 0.7950(2) 0.0380(9) Uani 1 1 d . . . .
H36 H -0.2246 0.2764 0.7742 0.046 Uiso 1 1 calc R . . .
C48 C 0.4640(3) 0.2940(3) 0.9978(2) 0.0453(10) Uani 1 1 d . . . .
H48 H 0.5323 0.2969 1.0207 0.054 Uiso 1 1 calc R . . .
C11 C -0.0898(4) 0.4288(3) 0.5508(2) 0.0464(11) Uani 1 1 d . . . .
H11 H -0.1368 0.4609 0.5277 0.056 Uiso 1 1 calc R . . .
F2B F 0.6344(10) 0.0518(5) 0.1508(6) 0.088(5) Uani 0.5 1 d . P A 2
F1A F 0.6075(12) 0.1834(12) 0.1337(7) 0.103(6) Uani 0.5 1 d . P A 1

loop_
_atom_site_aniso_label
_atom_site_aniso_U_11
_atom_site_aniso_U_22
_atom_site_aniso_U_33
_atom_site_aniso_U_23
_atom_site_aniso_U_13
_atom_site_aniso_U_12
Co1 0.0213(2) 0.01661(19) 0.0182(2) 0.00016(15) 0.00195(16) -0.00027(15)
P1 0.0207(4) 0.0172(3) 0.0179(4) 0.0047(3) -0.0025(3) 0.0002(3)
P3 0.0235(4) 0.0224(4) 0.0169(4) 0.0013(3) 0.0025(3) -0.0031(3)
P4 0.0234(4) 0.0197(4) 0.0173(4) 0.0011(3) 0.0032(3) -0.0027(3)
P2 0.0216(4) 0.0216(4) 0.0217(4) -0.0018(3) -0.0005(3) 0.0045(3)
F20 0.0286(11) 0.0464(12) 0.0333(11) -0.0065(9) -0.0081(9) 0.0122(9)
F8 0.0500(14) 0.0426(12) 0.0268(11) 0.0163(9) -0.0098(10) -0.0084(10)
F21 0.0395(12) 0.0478(13) 0.0238(10) -0.0012(9) -0.0129(9) 0.0059(10)
F11 0.0660(16) 0.0342(11) 0.0295(11) -0.0025(9) 0.0204(11) 0.0051(11)
F15 0.0323(12) 0.0508(14) 0.0543(15) -0.0194(11) 0.0105(11) 0.0117(10)
F7 0.0456(13) 0.0588(15) 0.0402(13) 0.0239(11) 0.0168(11) -0.0035(11)
F22 0.0432(13) 0.0586(15) 0.0250(10) -0.0214(10) 0.0026(9) 0.0036(11)
F18 0.0594(15) 0.0221(10) 0.0497(14) 0.0037(9) 0.0139(12) 0.0110(10)
F10 0.0834(19) 0.0255(11) 0.0281(11) -0.0094(9) 0.0089(12) -0.0116(11)
F6 0.0650(16) 0.0604(15) 0.0171(10) 0.0004(10) -0.0008(10) 0.0355(13)
F19 0.0538(15) 0.0302(11) 0.0604(16) 0.0195(11) -0.0123(12) 0.0032(10)
F9 0.119(2) 0.0180(10) 0.0298(12) 0.0081(9) 0.0027(13) 0.0057(12)
F24 0.0518(15) 0.0667(17) 0.0442(14) -0.0286(12) -0.0175(11) 0.0403(13)
F12 0.0783(19) 0.0687(17) 0.0243(11) -0.0144(11) -0.0222(12) 0.0378(15)
F5 0.096(2) 0.0471(14) 0.0330(12) 0.0149(11) 0.0025(13) 0.0348(14)
F13 0.0223(11) 0.088(2) 0.0706(18) -0.0349(16) -0.0083(11) 0.0151(12)
F16 0.120(3) 0.0415(14) 0.0444(15) 0.0087(12) -0.0230(16) 0.0303(16)
C63 0.0155(12) 0.0144(12) 0.0164(13) -0.0004(10) 0.0020(10) 0.0015(10)
F4 0.0329(13) 0.160(3) 0.0404(15) 0.0395(18) -0.0148(12) -0.0013(17)
F23 0.0335(14) 0.115(3) 0.083(2) -0.068(2) 0.0306(14) -0.0238(15)
F17 0.0585(17) 0.0338(13) 0.153(3) 0.0423(17) 0.049(2) 0.0033(12)
F1B 0.024(3) 0.108(9) 0.020(2) 0.028(3) 0.003(2) 0.019(4)
C87 0.0160(13) 0.0130(12) 0.0182(13) 0.0012(10) 0.0015(11) -0.0021(10)
F3 0.0203(12) 0.205(4) 0.0424(16) 0.010(2) 0.0064(11) -0.0176(18)
C64 0.0185(13) 0.0153(12) 0.0169(13) 0.0011(10) 0.0009(11) 0.0003(10)
C68 0.0209(14) 0.0203(13) 0.0156(13) 0.0020(11) 0.0035(11) 0.0067(11)
C71 0.0151(12) 0.0156(12) 0.0181(13) 0.0005(10) -0.0002(11) 0.0020(10)
C3 0.0204(14) 0.0189(13) 0.0173(13) 0.0044(11) 0.0016(11) 0.0012(11)
C79 0.0174(13) 0.0164(12) 0.0139(12) 0.0004(10) 0.0030(10) 0.0031(10)
F14 0.084(2) 0.093(2) 0.102(2) 0.056(2) 0.080(2) 0.0505(19)
C20 0.0232(14) 0.0166(13) 0.0154(13) 0.0017(10) -0.0039(11) -0.0023(11)
C88 0.0190(13) 0.0135(12) 0.0201(14) 0.0004(10) 0.0015(11) 0.0006(10)
C92 0.0164(13) 0.0199(13) 0.0214(14) -0.0035(11) 0.0019(11) -0.0003(11)
C2 0.0170(13) 0.0173(13) 0.0219(14) 0.0052(11) -0.0019(11) 0.0000(11)
C4 0.0332(17) 0.0240(15) 0.0233(15) 0.0067(12) 0.0025(13) 0.0126(13)
C66 0.0161(13) 0.0246(15) 0.0264(16) 0.0013(12) -0.0002(12) 0.0065(12)
C84 0.0221(14) 0.0172(13) 0.0209(14) 0.0014(11) 0.0039(12) 0.0033(11)
C7 0.0216(14) 0.0257(15) 0.0215(15) 0.0069(12) 0.0013(12) 0.0073(12)
C25 0.0281(16) 0.0214(15) 0.0287(17) 0.0024(12) -0.0034(13) 0.0053(13)
C67 0.0224(15) 0.0248(15) 0.0187(14) 0.0024(12) -0.0010(12) 0.0069(12)
C21 0.0274(16) 0.0174(13) 0.0235(15) 0.0023(11) 0.0053(13) 0.0018(12)
C81 0.0170(14) 0.0288(16) 0.0208(14) -0.0018(12) 0.0040(12) 0.0021(12)
C65 0.0173(13) 0.0182(13) 0.0209(14) -0.0012(11) 0.0031(11) 0.0018(11)
C75 0.0209(14) 0.0193(13) 0.0157(13) -0.0003(11) 0.0020(11) 0.0041(11)
C80 0.0197(14) 0.0187(13) 0.0187(14) 0.0008(11) 0.0023(11) 0.0026(11)
C14 0.0227(15) 0.0166(13) 0.0351(18) 0.0092(12) -0.0065(13) -0.0010(12)
C83 0.0252(15) 0.0199(14) 0.0250(15) 0.0043(12) 0.0041(13) -0.0004(12)
C73 0.0221(14) 0.0171(13) 0.0178(13) 0.0042(11) 0.0013(11) -0.0003(11)
C22 0.0355(18) 0.0183(14) 0.0241(16) 0.0024(12) 0.0026(14) -0.0021(13)
C90 0.0235(15) 0.0279(16) 0.0180(14) -0.0034(12) -0.0009(12) -0.0057(13)
C56 0.0234(15) 0.0252(15) 0.0309(17) -0.0020(13) 0.0070(13) -0.0013(13)
C72 0.0193(13) 0.0179(13) 0.0156(13) 0.0001(10) 0.0029(11) 0.0004(11)
C89 0.0196(14) 0.0191(13) 0.0197(14) 0.0025(11) -0.0018(11) -0.0024(11)
C6 0.0324(17) 0.0351(18) 0.0186(15) 0.0048(13) 0.0040(13) 0.0133(14)
C76 0.0203(14) 0.0179(13) 0.0162(13) 0.0026(11) 0.0023(11) 0.0036(11)
F2A 0.092(7) 0.101(9) 0.074(6) -0.072(6) 0.063(5) -0.063(7)
C51 0.0268(16) 0.0192(14) 0.0252(15) 0.0006(12) 0.0073(13) -0.0005(12)
C82 0.0241(15) 0.0283(16) 0.0235(15) 0.0063(13) 0.0077(13) 0.0000(13)
C74 0.0203(14) 0.0160(13) 0.0224(14) -0.0004(11) 0.0001(12) 0.0014(11)
C58 0.0248(15) 0.0232(14) 0.0212(15) 0.0046(12) 0.0045(12) -0.0004(12)
C45 0.0306(17) 0.0300(17) 0.0282(17) 0.0039(14) 0.0061(14) -0.0028(14)
B1 0.0179(15) 0.0158(14) 0.0163(14) 0.0021(11) 0.0024(12) 0.0033(12)
C77 0.0374(18) 0.0187(14) 0.0221(15) 0.0024(12) 0.0001(14) -0.0037(13)
C52 0.042(2) 0.0227(15) 0.0226(16) 0.0007(12) 0.0021(14) 0.0019(14)
C38 0.0255(15) 0.0255(15) 0.0205(15) -0.0041(12) 0.0017(12) -0.0029(13)
C57 0.0259(15) 0.0204(14) 0.0185(14) 0.0037(11) 0.0044(12) -0.0004(12)
C39 0.0274(16) 0.0310(17) 0.0245(16) 0.0007(13) -0.0001(13) 0.0022(14)
C50 0.0233(15) 0.0303(16) 0.0200(15) 0.0040(12) 0.0029(12) -0.0024(13)
C91 0.0209(14) 0.0247(15) 0.0245(15) -0.0082(12) 0.0030(12) -0.0038(12)
C59 0.0373(19) 0.0331(17) 0.0214(16) 0.0034(13) 0.0068(14) 0.0056(15)
C55 0.0281(17) 0.0192(15) 0.043(2) -0.0015(14) 0.0121(15) -0.0037(13)
C23 0.0271(16) 0.0287(16) 0.0230(15) 0.0009(13) -0.0007(13) -0.0059(13)
C1 0.0240(15) 0.0176(13) 0.0221(14) 0.0022(11) 0.0005(12) 0.0025(12)
C13 0.0263(16) 0.0289(16) 0.0211(15) 0.0001(12) 0.0010(13) 0.0086(13)
C24 0.0223(16) 0.0345(18) 0.0358(19) 0.0054(15) 0.0020(14) 0.0048(14)
C61 0.0264(17) 0.041(2) 0.038(2) 0.0125(16) 0.0042(15) 0.0038(15)
C85 0.0227(16) 0.0386(19) 0.0318(18) 0.0026(15) 0.0097(14) 0.0046(14)
C44 0.0296(16) 0.0263(15) 0.0177(14) 0.0015(12) 0.0001(13) -0.0023(13)
C60 0.0342(19) 0.0352(18) 0.0339(19) 0.0071(15) 0.0144(16) 0.0102(15)
C15 0.0237(16) 0.0319(18) 0.045(2) 0.0194(16) -0.0007(15) 0.0016(14)
C62 0.0293(17) 0.0293(16) 0.0257(16) 0.0050(13) 0.0015(14) -0.0028(14)
C8 0.0243(15) 0.0220(14) 0.0223(15) 0.0002(12) 0.0011(12) 0.0031(12)
C53 0.052(2) 0.0278(17) 0.0256(17) 0.0077(14) 0.0075(16) 0.0080(16)
C78 0.0413(19) 0.0213(15) 0.0209(15) -0.0028(12) 0.0018(14) 0.0065(14)
C93 0.0299(17) 0.0275(16) 0.0263(16) 0.0032(13) -0.0050(14) -0.0001(14)
C5 0.0384(19) 0.0312(17) 0.0266(17) 0.0009(14) 0.0060(15) 0.0181(15)
C32 0.0264(16) 0.0246(15) 0.0265(16) 0.0004(12) 0.0051(13) 0.0102(13)
C86 0.0376(19) 0.0238(16) 0.039(2) 0.0100(14) 0.0105(16) 0.0001(14)
C31 0.0257(16) 0.0265(16) 0.0350(18) -0.0025(14) 0.0043(14) 0.0013(13)
C69 0.0207(15) 0.0309(17) 0.0310(17) 0.0045(14) 0.0067(13) 0.0009(13)
C46 0.046(2) 0.041(2) 0.036(2) 0.0163(17) 0.0113(18) -0.0044(18)
C19 0.0343(19) 0.0287(17) 0.0299(17) 0.0053(14) -0.0085(15) 0.0058(14)
C9 0.0273(16) 0.0266(16) 0.0278(17) -0.0046(13) -0.0025(13) 0.0075(13)
C70 0.0288(17) 0.044(2) 0.0238(16) 0.0025(15) -0.0013(14) 0.0147(15)
C40 0.0361(19) 0.0296(17) 0.0313(18) 0.0006(14) -0.0006(15) 0.0037(15)
C26 0.0242(15) 0.0237(15) 0.0271(16) 0.0001(12) -0.0044(13) 0.0061(13)
C28 0.0370(19) 0.0280(17) 0.0347(19) 0.0060(14) -0.0011(16) 0.0054(15)
C29 0.0349(19) 0.0210(16) 0.048(2) -0.0008(15) -0.0012(17) 0.0069(14)
C30 0.0289(17) 0.0298(17) 0.043(2) -0.0062(15) 0.0055(16) 0.0053(14)
C27 0.040(2) 0.0280(16) 0.0266(17) 0.0037(13) 0.0027(15) 0.0126(15)
C18 0.041(2) 0.0354(19) 0.041(2) 0.0108(16) -0.0170(18) 0.0064(17)
C43 0.052(2) 0.0308(18) 0.0236(17) 0.0030(14) 0.0094(16) 0.0018(16)
C54 0.047(2) 0.0218(16) 0.0359(19) 0.0055(14) 0.0171(17) 0.0025(15)
C49 0.0328(19) 0.047(2) 0.0258(17) 0.0114(16) -0.0001(15) -0.0035(16)
C37 0.0304(18) 0.0312(17) 0.0310(18) -0.0045(14) 0.0043(15) 0.0044(14)
C17 0.0287(19) 0.041(2) 0.068(3) 0.019(2) -0.0168(19) 0.0071(17)
C10 0.037(2) 0.045(2) 0.0313(19) -0.0118(16) -0.0123(16) 0.0178(17)
C33 0.0300(17) 0.0357(18) 0.0281(17) 0.0030(14) 0.0004(14) 0.0056(15)
C47 0.060(3) 0.061(3) 0.029(2) 0.0256(19) 0.0048(19) 0.010(2)
C35 0.041(2) 0.0316(18) 0.047(2) 0.0072(16) 0.0196(18) 0.0041(16)
C94 0.0222(16) 0.053(2) 0.037(2) -0.0234(18) 0.0020(15) 0.0037(16)
C41 0.042(2) 0.0363(19) 0.0313(19) -0.0072(15) 0.0014(16) 0.0062(16)
C16 0.0243(17) 0.041(2) 0.068(3) 0.027(2) 0.0066(18) 0.0054(16)
C34 0.042(2) 0.038(2) 0.036(2) 0.0092(16) 0.0100(17) 0.0125(17)
C42 0.061(3) 0.044(2) 0.0227(17) -0.0037(16) 0.0095(18) 0.009(2)
C12 0.045(2) 0.039(2) 0.0335(19) -0.0075(16) -0.0071(17) 0.0195(18)
C36 0.0308(19) 0.0322(18) 0.050(2) -0.0052(17) 0.0095(17) -0.0008(15)
C48 0.038(2) 0.065(3) 0.032(2) 0.0147(19) -0.0080(17) 0.003(2)
C11 0.050(2) 0.052(2) 0.037(2) -0.0070(18) -0.0155(18) 0.032(2)
F2B 0.140(10) 0.031(3) 0.118(9) 0.031(5) 0.112(8) 0.041(5)
F1A 0.105(11) 0.112(10) 0.129(12) 0.094(10) 0.094(8) 0.062(8)

loop_
_atom_type_symbol
_atom_type_description
_atom_type_scat_dispersion_real
_atom_type_scat_dispersion_imag
_atom_type_scat_source
C C 0.0033 0.0016 'International Tables Vol C Tables 4.2.6.8 and 6.1.1.4'
H H 0.0000 0.0000 'International Tables Vol C Tables 4.2.6.8 and 6.1.1.4'
B B 0.0013 0.0007 'International Tables Vol C Tables 4.2.6.8 and 6.1.1.4'
Co Co 0.3494 0.9721 'International Tables Vol C Tables 4.2.6.8 and 6.1.1.4'
F F 0.0171 0.0103 'International Tables Vol C Tables 4.2.6.8 and 6.1.1.4'
P P 0.1023 0.0942 'International Tables Vol C Tables 4.2.6.8 and 6.1.1.4'

loop_
_geom_angle_atom_site_label_1
_geom_angle_atom_site_label_2
_geom_angle_atom_site_label_3
_geom_angle
P1 Co1 P3 96.82(3)
P1 Co1 P4 102.67(3)
P1 Co1 P2 143.45(4)
P4 Co1 P3 74.16(3)
P2 Co1 P3 98.02(3)
P2 Co1 P4 113.47(3)
C1 Co1 P1 82.04(9)
C1 Co1 P3 178.55(9)
C1 Co1 P4 106.93(10)
C1 Co1 P2 82.44(9)
C3 P1 Co1 102.25(10)
C3 P1 C20 103.09(13)
C3 P1 C14 103.47(15)
C20 P1 Co1 116.44(10)
C20 P1 C14 103.12(14)
C14 P1 Co1 125.57(10)
C38 P3 Co1 124.24(11)
C38 P3 C50 105.13(15)
C50 P3 Co1 92.74(10)
C44 P3 Co1 125.56(11)
C44 P3 C38 99.91(15)
C44 P3 C50 105.79(15)
C51 P4 Co1 122.45(11)
C51 P4 C50 108.63(15)
C57 P4 Co1 123.85(10)
C57 P4 C51 99.97(14)
C57 P4 C50 105.86(15)
C50 P4 Co1 94.28(10)
C13 P2 Co1 103.78(11)
C13 P2 C32 102.88(16)
C13 P2 C26 102.78(15)
C32 P2 Co1 107.11(10)
C26 P2 Co1 133.90(11)
C26 P2 C32 102.76(15)
C64 C63 C68 115.1(3)
C64 C63 B1 122.5(2)
C68 C63 B1 122.3(2)
C88 C87 C92 115.5(3)
C88 C87 B1 119.9(2)
C92 C87 B1 124.6(3)
C63 C64 H64 118.7
C65 C64 C63 122.6(3)
C65 C64 H64 118.7
C63 C68 H68 118.9
C67 C68 C63 122.2(3)
C67 C68 H68 118.9
C72 C71 B1 123.1(2)
C76 C71 C72 115.5(3)
C76 C71 B1 121.1(2)
C2 C3 P1 111.0(2)
C4 C3 P1 127.6(2)
C4 C3 C2 121.4(3)
C84 C79 B1 120.5(2)
C80 C79 C84 115.6(3)
C80 C79 B1 123.6(2)
C25 C20 P1 119.8(2)
C21 C20 P1 121.4(2)
C21 C20 C25 118.6(3)
C87 C88 H88 118.5
C89 C88 C87 122.9(3)
C89 C88 H88 118.5
C87 C92 H92 119.1
C87 C92 C91 121.7(3)
C91 C92 H92 119.1
C3 C2 C1 116.0(3)
C7 C2 C3 117.6(3)
C7 C2 C1 126.4(3)
C3 C4 H4 120.2
C5 C4 C3 119.7(3)
C5 C4 H4 120.2
C67 C66 H66 121.2
C67 C66 C65 117.6(3)
C65 C66 H66 121.2
C79 C84 H84 118.8
C83 C84 C79 122.5(3)
C83 C84 H84 118.8
C2 C7 H7 119.9
C6 C7 C2 120.3(3)
C6 C7 H7 119.9
C20 C25 H25 119.7
C24 C25 C20 120.5(3)
C24 C25 H25 119.7
C68 C67 C70 118.8(3)
C66 C67 C68 121.5(3)
C66 C67 C70 119.6(3)
C20 C21 H21 119.9
C22 C21 C20 120.2(3)
C22 C21 H21 119.9
C80 C81 C85 118.9(3)
C82 C81 C80 121.6(3)
C82 C81 C85 119.5(3)
C64 C65 C69 119.3(3)
C66 C65 C64 120.9(3)
C66 C65 C69 119.7(3)
C76 C75 C74 121.2(3)
C76 C75 C78 119.2(3)
C74 C75 C78 119.6(3)
C79 C80 H80 119.1
C81 C80 C79 121.8(3)
C81 C80 H80 119.1
C15 C14 P1 120.5(3)
C15 C14 C19 118.5(3)
C19 C14 P1 121.1(3)
C84 C83 C82 120.8(3)
C84 C83 C86 119.7(3)
C82 C83 C86 119.5(3)
C72 C73 C77 118.3(3)
C74 C73 C72 121.3(3)
C74 C73 C77 120.4(3)
C21 C22 H22 119.8
C23 C22 C21 120.4(3)
C23 C22 H22 119.8
C89 C90 H90 121.2
C91 C90 H90 121.2
C91 C90 C89 117.6(3)
C51 C56 H56 120.1
C51 C56 C55 119.8(3)
C55 C56 H56 120.1
C71 C72 H72 119.0
C73 C72 C71 122.0(3)
C73 C72 H72 119.0
C88 C89 C90 120.7(3)
C88 C89 C93 118.5(3)
C90 C89 C93 120.4(3)
C7 C6 H6 119.6
C7 C6 C5 120.9(3)
C5 C6 H6 119.6
C71 C76 H76 118.8
C75 C76 C71 122.4(3)
C75 C76 H76 118.8
C56 C51 P4 124.1(3)
C56 C51 C52 119.2(3)
C52 C51 P4 116.6(2)
C81 C82 C83 117.7(3)
C81 C82 H82 121.1
C83 C82 H82 121.1
C75 C74 H74 121.2
C73 C74 C75 117.6(3)
C73 C74 H74 121.2
C57 C58 H58 119.7
C57 C58 C59 120.6(3)
C59 C58 H58 119.7
C44 C45 H45 120.0
C46 C45 H45 120.0
C46 C45 C44 120.1(4)
C63 B1 C87 112.7(2)
C63 B1 C71 104.4(2)
C63 B1 C79 111.4(2)
C87 B1 C71 110.6(2)
C79 B1 C87 105.1(2)
C79 B1 C71 113.0(2)
F8 C77 F7 105.9(3)
F8 C77 F9 107.1(3)
F8 C77 C73 112.8(3)
F7 C77 C73 112.0(3)
F9 C77 F7 105.6(3)
F9 C77 C73 112.8(3)
C51 C52 H52 119.9
C53 C52 C51 120.2(3)
C53 C52 H52 119.9
C39 C38 P3 119.8(2)
C39 C38 C43 118.0(3)
C43 C38 P3 122.1(3)
C58 C57 P4 117.7(2)
C58 C57 C62 119.2(3)
C62 C57 P4 123.1(2)
C38 C39 H39 119.5
C40 C39 C38 120.9(3)
C40 C39 H39 119.5
P3 C50 H50A 112.6
P3 C50 H50B 112.6
P4 C50 P3 95.59(15)
P4 C50 H50A 112.6
P4 C50 H50B 112.6
H50A C50 H50B 110.1
C92 C91 C94 117.2(3)
C90 C91 C92 121.4(3)
C90 C91 C94 121.1(3)
C58 C59 H59 120.0
C60 C59 C58 119.9(3)
C60 C59 H59 120.0
C56 C55 H55 119.8
C54 C55 C56 120.5(3)
C54 C55 H55 119.8
C22 C23 H23 120.0
C24 C23 C22 120.0(3)
C24 C23 H23 120.0
C2 C1 Co1 119.1(2)
C8 C1 Co1 123.3(2)
C8 C1 C2 117.5(3)
C8 C13 P2 110.5(2)
C12 C13 P2 126.3(3)
C12 C13 C8 123.0(3)
C25 C24 H24 119.9
C23 C24 C25 120.3(3)
C23 C24 H24 119.9
C60 C61 H61 119.9
C60 C61 C62 120.1(3)
C62 C61 H61 119.9
F15 C85 C81 112.6(3)
F13 C85 F15 104.3(3)
F13 C85 C81 112.6(3)
F14 C85 F15 105.3(3)
F14 C85 F13 108.6(3)
F14 C85 C81 112.9(3)
C45 C44 P3 119.4(3)
C49 C44 P3 121.4(3)
C49 C44 C45 119.2(3)
C59 C60 H60 120.1
C61 C60 C59 119.8(3)
C61 C60 H60 120.1
C14 C15 H15 119.5
C14 C15 C16 121.0(3)
C16 C15 H15 119.5
C57 C62 C61 120.3(3)
C57 C62 H62 119.9
C61 C62 H62 119.9
C13 C8 C1 117.4(3)
C13 C8 C9 115.8(3)
C9 C8 C1 126.8(3)
C52 C53 H53 120.0
C54 C53 C52 120.0(3)
C54 C53 H53 120.0
F11 C78 C75 111.8(3)
F10 C78 F11 106.5(3)
F10 C78 F12 108.0(3)
F10 C78 C75 113.7(3)
F12 C78 F11 104.8(3)
F12 C78 C75 111.5(3)
F20 C93 F21 107.4(3)
F20 C93 F19 105.4(3)
F20 C93 C89 112.9(3)
F21 C93 F19 106.4(3)
F21 C93 C89 113.2(3)
F19 C93 C89 110.9(3)
C4 C5 C6 119.7(3)
C4 C5 H5 120.1
C6 C5 H5 120.1
C37 C32 P2 122.0(3)
C33 C32 P2 119.4(3)
C33 C32 C37 118.5(3)
F18 C86 C83 113.0(3)
F16 C86 F18 105.6(3)
F16 C86 C83 112.0(3)
F17 C86 F18 105.5(3)
F17 C86 F16 107.7(3)
F17 C86 C83 112.5(3)
C26 C31 H31 119.9
C30 C31 H31 119.9
C30 C31 C26 120.2(3)
F1B C69 C65 115.3(6)
F1B C69 F2B 107.6(9)
F3 C69 F1B 111.7(6)
F3 C69 C65 114.3(3)
F3 C69 F2B 95.3(7)
F2A C69 F3 115.8(7)
F2A C69 C65 112.2(6)
F2B C69 C65 110.6(5)
F1A C69 F3 98.5(8)
F1A C69 C65 112.3(8)
F1A C69 F2A 102.2(10)
C45 C46 H46 119.8
C47 C46 C45 120.4(4)
C47 C46 H46 119.8
C14 C19 H19 120.0
C18 C19 C14 119.9(4)
C18 C19 H19 120.0
C8 C9 H9 119.2
C10 C9 C8 121.7(3)
C10 C9 H9 119.2
F6 C70 F5 105.3(3)
F6 C70 C67 113.1(3)
F5 C70 C67 111.4(3)
F4 C70 F6 108.0(3)
F4 C70 F5 105.6(3)
F4 C70 C67 112.8(3)
C39 C40 H40 120.0
C39 C40 C41 120.0(3)
C41 C40 H40 120.0
C31 C26 P2 123.4(3)
C31 C26 C27 118.8(3)
C27 C26 P2 117.6(2)
C29 C28 H28 120.1
C29 C28 C27 119.9(3)
C27 C28 H28 120.1
C28 C29 H29 120.0
C28 C29 C30 119.9(3)
C30 C29 H29 120.0
C31 C30 H30 119.8
C29 C30 C31 120.4(3)
C29 C30 H30 119.8
C26 C27 H27 119.6
C28 C27 C26 120.7(3)
C28 C27 H27 119.6
C19 C18 H18 119.7
C17 C18 C19 120.7(4)
C17 C18 H18 119.7
C38 C43 H43 119.5
C42 C43 C38 121.0(3)
C42 C43 H43 119.5
C55 C54 C53 120.3(3)
C55 C54 H54 119.8
C53 C54 H54 119.8
C44 C49 H49 119.7
C48 C49 C44 120.5(4)
C48 C49 H49 119.7
C32 C37 H37 119.8
C36 C37 C32 120.4(3)
C36 C37 H37 119.8
C18 C17 H17 119.8
C18 C17 C16 120.3(4)
C16 C17 H17 119.8
C9 C10 H10 120.2
C9 C10 C11 119.6(3)
C11 C10 H10 120.2
C32 C33 H33 119.7
C34 C33 C32 120.7(4)
C34 C33 H33 119.7
C46 C47 H47 119.7
C46 C47 C48 120.6(4)
C48 C47 H47 119.7
C34 C35 H35 120.0
C36 C35 H35 120.0
C36 C35 C34 119.9(3)
F22 C94 F23 106.8(3)
F22 C94 C91 112.9(3)
F24 C94 F22 106.9(3)
F24 C94 F23 105.9(3)
F24 C94 C91 112.9(3)
F23 C94 C91 110.9(3)
C40 C41 H41 120.1
C42 C41 C40 119.8(3)
C42 C41 H41 120.1
C15 C16 H16 120.2
C17 C16 C15 119.6(4)
C17 C16 H16 120.2
C33 C34 C35 120.2(4)
C33 C34 H34 119.9
C35 C34 H34 119.9
C43 C42 H42 119.9
C41 C42 C43 120.3(3)
C41 C42 H42 119.9
C13 C12 H12 120.7
C13 C12 C11 118.5(3)
C11 C12 H12 120.7
C37 C36 H36 119.9
C35 C36 C37 120.3(4)
C35 C36 H36 119.9
C49 C48 C47 119.2(4)
C49 C48 H48 120.4
C47 C48 H48 120.4
C10 C11 H11 119.9
C12 C11 C10 120.3(3)
C12 C11 H11 119.9

loop_
_geom_bond_atom_site_label_1
_geom_bond_atom_site_label_2
_geom_bond_distance
Co1 P1 2.2309(8)
Co1 P3 2.2866(9)
Co1 P4 2.2442(9)
Co1 P2 2.2436(9)
Co1 C1 1.923(3)
P1 C3 1.816(3)
P1 C20 1.822(3)
P1 C14 1.832(3)
P3 C38 1.835(3)
P3 C50 1.847(3)
P3 C44 1.815(3)
P4 C51 1.829(3)
P4 C57 1.828(3)
P4 C50 1.841(3)
P2 C13 1.798(3)
P2 C32 1.830(3)
P2 C26 1.824(3)
F20 C93 1.336(4)
F8 C77 1.326(4)
F21 C93 1.338(4)
F11 C78 1.344(4)
F15 C85 1.331(4)
F7 C77 1.338(4)
F22 C94 1.327(4)
F18 C86 1.333(4)
F10 C78 1.313(4)
F6 C70 1.323(4)
F19 C93 1.347(4)
F9 C77 1.326(4)
F24 C94 1.326(5)
F12 C78 1.335(4)
F5 C70 1.344(4)
F13 C85 1.330(4)
F16 C86 1.326(5)
C63 C64 1.399(4)
C63 C68 1.402(4)
C63 B1 1.633(4)
F4 C70 1.318(4)
F23 C94 1.344(4)
F17 C86 1.326(4)
F1B C69 1.310(11)
C87 C88 1.397(4)
C87 C92 1.398(4)
C87 B1 1.638(4)
F3 C69 1.295(4)
C64 H64 0.9500
C64 C65 1.389(4)
C68 H68 0.9500
C68 C67 1.384(4)
C71 C72 1.404(4)
C71 C76 1.396(4)
C71 B1 1.643(4)
C3 C2 1.402(4)
C3 C4 1.385(4)
C79 C84 1.400(4)
C79 C80 1.398(4)
C79 B1 1.638(4)
F14 C85 1.320(4)
C20 C25 1.398(4)
C20 C21 1.398(4)
C88 H88 0.9500
C88 C89 1.387(4)
C92 H92 0.9500
C92 C91 1.400(4)
C2 C7 1.402(4)
C2 C1 1.495(4)
C4 H4 0.9500
C4 C5 1.377(5)
C66 H66 0.9500
C66 C67 1.379(4)
C66 C65 1.384(4)
C84 H84 0.9500
C84 C83 1.388(4)
C7 H7 0.9500
C7 C6 1.379(4)
C25 H25 0.9500
C25 C24 1.392(5)
C67 C70 1.505(4)
C21 H21 0.9500
C21 C22 1.392(4)
C81 C80 1.394(4)
C81 C82 1.374(4)
C81 C85 1.501(4)
C65 C69 1.498(4)
C75 C76 1.385(4)
C75 C74 1.389(4)
C75 C78 1.498(4)
C80 H80 0.9500
C14 C15 1.387(5)
C14 C19 1.408(5)
C83 C82 1.390(4)
C83 C86 1.498(4)
C73 C72 1.392(4)
C73 C74 1.378(4)
C73 C77 1.503(4)
C22 H22 0.9500
C22 C23 1.382(5)
C90 H90 0.9500
C90 C89 1.388(4)
C90 C91 1.380(5)
C56 H56 0.9500
C56 C51 1.391(5)
C56 C55 1.399(5)
C72 H72 0.9500
C89 C93 1.494(4)
C6 H6 0.9500
C6 C5 1.387(5)
C76 H76 0.9500
F2A C69 1.287(9)
C51 C52 1.402(5)
C82 H82 0.9500
C74 H74 0.9500
C58 H58 0.9500
C58 C57 1.384(4)
C58 C59 1.391(5)
C45 H45 0.9500
C45 C44 1.389(5)
C45 C46 1.383(5)
C52 H52 0.9500
C52 C53 1.392(5)
C38 C39 1.394(5)
C38 C43 1.395(5)
C57 C62 1.390(5)
C39 H39 0.9500
C39 C40 1.384(5)
C50 H50A 0.9900
C50 H50B 0.9900
C91 C94 1.498(5)
C59 H59 0.9500
C59 C60 1.386(5)
C55 H55 0.9500
C55 C54 1.373(5)
C23 H23 0.9500
C23 C24 1.373(5)
C1 C8 1.469(4)
C13 C8 1.398(4)
C13 C12 1.386(5)
C24 H24 0.9500
C61 H61 0.9500
C61 C60 1.384(5)
C61 C62 1.392(5)
C44 C49 1.388(5)
C60 H60 0.9500
C15 H15 0.9500
C15 C16 1.396(5)
C62 H62 0.9500
C8 C9 1.409(5)
C53 H53 0.9500
C53 C54 1.381(5)
C5 H5 0.9500
C32 C37 1.404(5)
C32 C33 1.403(5)
C31 H31 0.9500
C31 C26 1.395(5)
C31 C30 1.391(5)
C69 F2B 1.311(9)
C69 F1A 1.282(16)
C46 H46 0.9500
C46 C47 1.364(6)
C19 H19 0.9500
C19 C18 1.392(5)
C9 H9 0.9500
C9 C10 1.383(5)
C40 H40 0.9500
C40 C41 1.389(5)
C26 C27 1.399(5)
C28 H28 0.9500
C28 C29 1.383(5)
C28 C27 1.392(5)
C29 H29 0.9500
C29 C30 1.389(5)
C30 H30 0.9500
C27 H27 0.9500
C18 H18 0.9500
C18 C17 1.368(6)
C43 H43 0.9500
C43 C42 1.384(5)
C54 H54 0.9500
C49 H49 0.9500
C49 C48 1.387(5)
C37 H37 0.9500
C37 C36 1.397(5)
C17 H17 0.9500
C17 C16 1.383(6)
C10 H10 0.9500
C10 C11 1.394(5)
C33 H33 0.9500
C33 C34 1.387(5)
C47 H47 0.9500
C47 C48 1.388(6)
C35 H35 0.9500
C35 C34 1.396(6)
C35 C36 1.381(6)
C41 H41 0.9500
C41 C42 1.373(6)
C16 H16 0.9500
C34 H34 0.9500
C42 H42 0.9500
C12 H12 0.9500
C12 C11 1.386(5)
C36 H36 0.9500
C48 H48 0.9500
C11 H11 0.9500
